data_7218650
loop_
_publ_author_name
'Haddad, Saoussen'
'Boudriga, Sarra'
'Porzio, Fran\,cois'
'Soldera, Armand'
'Askri, Moheddine'
'Sriram, Dharmarajan'
'Yogeeswari, Perumal'
'Knorr, Michael'
'Rousselin, Yoann'
'Kubicki, Marek'

_publ_section_title
;
 Synthesis of novel dispiropyrrolothiazoles by three-component 1,3-dipolar
 cycloaddition and evaluation of their antimycobacterial activity
;
_journal_name_full 'RSC Adv.'
_journal_paper_doi 10.1039/C4RA11940A
_journal_year 2014
_chemical_formula_moiety 'C28 H23 N3 O3 S'
_chemical_formula_sum 'C28 H23 N3 O3 S'
_chemical_formula_weight 481.55
_space_group_crystal_system triclinic
_space_group_IT_number 2
_space_group_name_Hall '-P 1'
_space_group_name_H-M_alt 'P -1'
_symmetry_space_group_name_Hall '-P 1'
_symmetry_space_group_name_H-M 'P -1'
_atom_sites_solution_hydrogens geom
_audit_creation_date 2013-06-04
_audit_creation_method
;
  Olex2 1.2
  (compiled 2013.04.25 svn.r2679, GUI svn.r4466)
;
_audit_update_record
;
2013-06-04 # Formatted by publCIF
;
_cell_angle_alpha 94.058(4)
_cell_angle_beta 99.914(4)
_cell_angle_gamma 114.793(4)
_cell_formula_units_Z 2
_cell_length_a 9.1367(9)
_cell_length_b 10.0617(10)
_cell_length_c 14.3025(15)
_cell_measurement_temperature 115
_cell_volume 1160.7(2)
_computing_cell_refinement 'SAINT V8.27B (Bruker AXS Inc., 2012)'
_computing_data_collection 'SAINT V8.27B (Bruker AXS Inc., 2012)'
_computing_data_reduction 'SAINT V8.27B (Bruker AXS Inc., 2012)'
_computing_molecular_graphics
;
O. V. Dolomanov, L. J. Bourhis, R. J. Gildea, J. A. K. Howard and H. Puschmann,
OLEX2: a complete structure solution, refinement and analysis program.
J. Appl. Cryst. (2009). 42, 339-341.
;
_computing_publication_material
;
O. V. Dolomanov, L. J. Bourhis, R. J. Gildea, J. A. K. Howard and H. Puschmann,
OLEX2: a complete structure solution, refinement and analysis program.
J. Appl. Cryst. (2009). 42, 339-341.
;
_computing_structure_refinement
;
SHELXL, G.M. Sheldrick, Acta Cryst.
(2008). A64, 112-122
;
_computing_structure_solution 'SHELXS-97, G.M. Sheldrick, Acta Cryst. (2008). A64, 112-122'
_diffrn_ambient_temperature 115.0
_diffrn_detector 'CCD Plate'
_diffrn_detector_area_resol_mean 9
_diffrn_detector_type 'CCD area detector'
_diffrn_measured_fraction_theta_full 0.999
_diffrn_measured_fraction_theta_max 0.998
_diffrn_measurement_device '\k-geometry diffractometer'
_diffrn_measurement_device_type 'Nonius Kappa Apex II'
_diffrn_measurement_method 'CCD rotation images, thick slices'
_diffrn_radiation_collimation '0.6 mm'
_diffrn_radiation_monochromator graphite
_diffrn_radiation_probe x-ray
_diffrn_radiation_type 'Mo K\a~1~'
_diffrn_radiation_wavelength 0.71073
_diffrn_radiation_xray_symbol K-L~3~
_diffrn_reflns_av_R_equivalents 0.0310
_diffrn_reflns_av_unetI/netI 0.0171
_diffrn_reflns_Laue_measured_fraction_full 0.999
_diffrn_reflns_Laue_measured_fraction_max 0.998
_diffrn_reflns_limit_h_max 11
_diffrn_reflns_limit_h_min -11
_diffrn_reflns_limit_k_max 13
_diffrn_reflns_limit_k_min -13
_diffrn_reflns_limit_l_max 18
_diffrn_reflns_limit_l_min -18
_diffrn_reflns_number 44058
_diffrn_reflns_point_group_measured_fraction_full 0.999
_diffrn_reflns_point_group_measured_fraction_max 0.998
_diffrn_reflns_theta_full 25.242
_diffrn_reflns_theta_max 27.537
_diffrn_reflns_theta_min 2.616
_diffrn_source 'X-ray tube'
_diffrn_source_target Mo
_diffrn_source_type 'Siemens KFF Mo 2K-180'
_exptl_absorpt_coefficient_mu 0.177
_exptl_absorpt_correction_T_max 0.74
_exptl_absorpt_correction_T_min 0.67
_exptl_absorpt_correction_type multi-scan
_exptl_absorpt_process_details SADABS
_exptl_crystal_colour 'clear light colourless'
_exptl_crystal_colour_lustre clear
_exptl_crystal_colour_modifier light
_exptl_crystal_colour_primary colourless
_exptl_crystal_density_diffrn 1.378
_exptl_crystal_description prism
_exptl_crystal_F_000 504
_exptl_crystal_size_max 0.3
_exptl_crystal_size_mid 0.3
_exptl_crystal_size_min 0.15
_refine_diff_density_max 0.371
_refine_diff_density_min -0.304
_refine_diff_density_rms 0.048
_refine_ls_extinction_method none
_refine_ls_goodness_of_fit_ref 1.015
_refine_ls_hydrogen_treatment constr
_refine_ls_matrix_type full
_refine_ls_number_parameters 316
_refine_ls_number_reflns 5333
_refine_ls_number_restraints 0
_refine_ls_restrained_S_all 1.015
_refine_ls_R_factor_all 0.0418
_refine_ls_R_factor_gt 0.0336
_refine_ls_shift/su_max 0.001
_refine_ls_shift/su_mean 0.000
_refine_ls_structure_factor_coef Fsqd
_refine_ls_weighting_details
;
 w=1/[\s^2^(Fo^2^)+(0.0404P)^2^+0.7362P]
 where P=(Fo^2^+2Fc^2^)/3
;
_refine_ls_weighting_scheme calc
_refine_ls_wR_factor_gt 0.0832
_refine_ls_wR_factor_ref 0.0888
_reflns_Friedel_coverage 0.000
_reflns_number_gt 4569
_reflns_number_total 5333
_reflns_threshold_expression 'I > 2\s(I)'
_cod_data_source_file c4ra11940a2.cif
_cod_data_source_block 13mkthio1
_cod_database_code 7218650
_olex2_refinement_description
;
1. Fixed Uiso
 At 1.2 times of:
  All C(H) groups, All C(H,H) groups, All N(H) groups
2.a Ternary CH refined with riding coordinates:
 C21(H21), C22(H22)
2.b Secondary CH2 refined with riding coordinates:
 C8(H8A,H8B), C19(H19A,H19B), C20(H20A,H20B)
2.c Aromatic/amide H refined with riding coordinates:
 N3(H3), C2(H2), C3(H3A), C4(H4), C5(H5), C6(H6), C15(H15), C16(H16), C17(H17),
  C18(H18), C24(H24), C25(H25), C26(H26), C27(H27), C28(H28)
;
_shelx_estimated_absorpt_t_max 0.974
_shelx_estimated_absorpt_t_min 0.949
_shelx_space_group_comment
;
The symmetry employed for this shelxl refinement is uniquely defined
by the following loop, which should always be used as a source of
symmetry information in preference to the above space-group names.
They are only intended as comments.
;
_shelxl_version_number 2013-2

loop_
_space_group_symop_operation_xyz
'x, y, z'
'-x, -y, -z'

loop_
_atom_site_label
_atom_site_type_symbol
_atom_site_fract_x
_atom_site_fract_y
_atom_site_fract_z
_atom_site_U_iso_or_equiv
_atom_site_adp_type
_atom_site_occupancy
_atom_site_site_symmetry_order
_atom_site_calc_flag
_atom_site_refinement_flags_posn
_atom_site_refinement_flags_adp
S1 S 0.50117(4) 0.77822(4) 0.55416(3) 0.01985(9) Uani 1 1 d . .
O1 O 1.43987(11) 0.98937(11) 0.72291(7) 0.0195(2) Uani 1 1 d . .
O2 O 1.03827(12) 0.70072(10) 0.50965(7) 0.0188(2) Uani 1 1 d . .
O3 O 0.98273(11) 0.79358(11) 0.85014(7) 0.0199(2) Uani 1 1 d . .
N1 N 1.22877(13) 0.86759(12) 0.79960(7) 0.0128(2) Uani 1 1 d . .
N2 N 0.80395(13) 0.81042(11) 0.55048(7) 0.0122(2) Uani 1 1 d . .
N3 N 0.90721(14) 0.52077(12) 0.59624(8) 0.0166(2) Uani 1 1 d . .
H3 H 0.9459 0.4576 0.5806 0.020 Uiso 1 1 calc R U
C1 C 1.32214(15) 0.83254(13) 0.87697(9) 0.0141(2) Uani 1 1 d . .
C2 C 1.43790(16) 0.78426(15) 0.85799(10) 0.0181(3) Uani 1 1 d . .
H2 H 1.4528 0.7724 0.7943 0.022 Uiso 1 1 calc R U
C3 C 1.53147(17) 0.75355(16) 0.93309(10) 0.0220(3) Uani 1 1 d . .
H3A H 1.6125 0.7228 0.9210 0.026 Uiso 1 1 calc R U
C4 C 1.50709(18) 0.76768(16) 1.02570(10) 0.0232(3) Uani 1 1 d . .
H4 H 1.5703 0.7454 1.0767 0.028 Uiso 1 1 calc R U
C5 C 1.39032(18) 0.81440(16) 1.04361(10) 0.0217(3) Uani 1 1 d . .
H5 H 1.3729 0.8230 1.1069 0.026 Uiso 1 1 calc R U
C6 C 1.29860(16) 0.84874(15) 0.96965(9) 0.0170(3) Uani 1 1 d . .
H6 H 1.2205 0.8830 0.9824 0.020 Uiso 1 1 calc R U
C7 C 1.29705(15) 0.94496(13) 0.72802(9) 0.0134(2) Uani 1 1 d . .
C8 C 1.16459(15) 0.96709(14) 0.66258(9) 0.0140(2) Uani 1 1 d . .
H8A H 1.1540 0.9286 0.5949 0.017 Uiso 1 1 calc R U
H8B H 1.1909 1.0737 0.6680 0.017 Uiso 1 1 calc R U
C9 C 1.00412(15) 0.88059(13) 0.69552(8) 0.0117(2) Uani 1 1 d . .
C10 C 1.06253(15) 0.84004(13) 0.79102(9) 0.0130(2) Uani 1 1 d . .
C11 C 0.87322(15) 0.74044(13) 0.62068(8) 0.0118(2) Uani 1 1 d . .
C12 C 0.95260(16) 0.65494(14) 0.56825(9) 0.0139(2) Uani 1 1 d . .
C13 C 0.78998(16) 0.49452(14) 0.65366(9) 0.0145(2) Uani 1 1 d . .
C14 C 0.75851(15) 0.61755(13) 0.66745(9) 0.0128(2) Uani 1 1 d . .
C15 C 0.64343(16) 0.61151(14) 0.72107(9) 0.0160(2) Uani 1 1 d . .
H15 H 0.6198 0.6940 0.7318 0.019 Uiso 1 1 calc R U
C16 C 0.56297(16) 0.48321(15) 0.75895(9) 0.0181(3) Uani 1 1 d . .
H16 H 0.4834 0.4781 0.7952 0.022 Uiso 1 1 calc R U
C17 C 0.59786(17) 0.36285(14) 0.74429(9) 0.0185(3) Uani 1 1 d . .
H17 H 0.5419 0.2764 0.7708 0.022 Uiso 1 1 calc R U
C18 C 0.71335(17) 0.36676(14) 0.69152(9) 0.0180(3) Uani 1 1 d . .
H18 H 0.7386 0.2851 0.6819 0.022 Uiso 1 1 calc R U
C19 C 0.63550(16) 0.72287(14) 0.49602(9) 0.0172(3) Uani 1 1 d . .
H19A H 0.6037 0.6159 0.4957 0.021 Uiso 1 1 calc R U
H19B H 0.6254 0.7415 0.4287 0.021 Uiso 1 1 calc R U
C20 C 0.66146(15) 0.96684(14) 0.57496(10) 0.0161(3) Uani 1 1 d . .
H20A H 0.6519 1.0145 0.5175 0.019 Uiso 1 1 calc R U
H20B H 0.6524 1.0256 0.6303 0.019 Uiso 1 1 calc R U
C21 C 0.82725(15) 0.95745(13) 0.59603(9) 0.0121(2) Uani 1 1 d . .
H21 H 0.9094 1.0372 0.5688 0.015 Uiso 1 1 calc R U
C22 C 0.89994(15) 0.96779(13) 0.70257(8) 0.0117(2) Uani 1 1 d . .
H22 H 0.8064 0.9077 0.7320 0.014 Uiso 1 1 calc R U
C23 C 0.98817(15) 1.12147(14) 0.76211(9) 0.0143(2) Uani 1 1 d . .
C24 C 1.06087(17) 1.25014(14) 0.72257(10) 0.0181(3) Uani 1 1 d . .
H24 H 1.0600 1.2430 0.6559 0.022 Uiso 1 1 calc R U
C25 C 1.13487(18) 1.38922(15) 0.78029(11) 0.0231(3) Uani 1 1 d . .
H25 H 1.1826 1.4761 0.7524 0.028 Uiso 1 1 calc R U
C26 C 1.13923(18) 1.40151(16) 0.87803(11) 0.0266(3) Uani 1 1 d . .
H26 H 1.1899 1.4964 0.9171 0.032 Uiso 1 1 calc R U
C27 C 1.06922(19) 1.27451(17) 0.91832(11) 0.0282(3) Uani 1 1 d . .
H27 H 1.0731 1.2821 0.9854 0.034 Uiso 1 1 calc R U
C28 C 0.99329(18) 1.13589(16) 0.86059(10) 0.0223(3) Uani 1 1 d . .
H28 H 0.9441 1.0495 0.8887 0.027 Uiso 1 1 calc R U

loop_
_atom_site_aniso_label
_atom_site_aniso_U_11
_atom_site_aniso_U_22
_atom_site_aniso_U_33
_atom_site_aniso_U_23
_atom_site_aniso_U_13
_atom_site_aniso_U_12
S1 0.01317(15) 0.01916(17) 0.02666(18) 0.00336(13) 0.00287(12) 0.00721(13)
O1 0.0138(4) 0.0243(5) 0.0210(5) 0.0046(4) 0.0067(4) 0.0077(4)
O2 0.0266(5) 0.0205(5) 0.0181(5) 0.0065(4) 0.0128(4) 0.0153(4)
O3 0.0163(4) 0.0296(5) 0.0150(4) 0.0100(4) 0.0065(4) 0.0090(4)
N1 0.0136(5) 0.0150(5) 0.0114(5) 0.0026(4) 0.0031(4) 0.0075(4)
N2 0.0145(5) 0.0111(5) 0.0122(5) 0.0015(4) 0.0012(4) 0.0074(4)
N3 0.0249(6) 0.0162(5) 0.0180(5) 0.0052(4) 0.0101(4) 0.0152(5)
C1 0.0142(6) 0.0128(6) 0.0138(6) 0.0016(4) 0.0001(5) 0.0058(5)
C2 0.0198(6) 0.0193(6) 0.0166(6) -0.0003(5) 0.0018(5) 0.0112(5)
C3 0.0213(7) 0.0231(7) 0.0240(7) 0.0008(5) -0.0003(5) 0.0146(6)
C4 0.0240(7) 0.0238(7) 0.0202(7) 0.0041(5) -0.0037(5) 0.0122(6)
C5 0.0240(7) 0.0248(7) 0.0137(6) 0.0029(5) 0.0007(5) 0.0096(6)
C6 0.0173(6) 0.0189(6) 0.0145(6) 0.0012(5) 0.0023(5) 0.0082(5)
C7 0.0157(6) 0.0121(5) 0.0126(6) -0.0003(4) 0.0041(4) 0.0061(5)
C8 0.0139(6) 0.0151(6) 0.0144(6) 0.0056(5) 0.0060(5) 0.0062(5)
C9 0.0133(6) 0.0130(5) 0.0109(5) 0.0034(4) 0.0045(4) 0.0068(5)
C10 0.0136(6) 0.0136(6) 0.0124(6) 0.0024(4) 0.0025(4) 0.0064(5)
C11 0.0147(6) 0.0136(6) 0.0107(5) 0.0032(4) 0.0048(4) 0.0088(5)
C12 0.0177(6) 0.0166(6) 0.0117(6) 0.0022(4) 0.0032(5) 0.0116(5)
C13 0.0185(6) 0.0154(6) 0.0116(6) 0.0016(4) 0.0034(5) 0.0094(5)
C14 0.0148(6) 0.0118(5) 0.0119(5) 0.0023(4) 0.0024(4) 0.0061(5)
C15 0.0179(6) 0.0144(6) 0.0182(6) 0.0029(5) 0.0065(5) 0.0083(5)
C16 0.0180(6) 0.0184(6) 0.0168(6) 0.0036(5) 0.0070(5) 0.0058(5)
C17 0.0221(6) 0.0140(6) 0.0157(6) 0.0052(5) 0.0036(5) 0.0044(5)
C18 0.0244(7) 0.0130(6) 0.0183(6) 0.0036(5) 0.0041(5) 0.0098(5)
C19 0.0168(6) 0.0156(6) 0.0178(6) -0.0009(5) -0.0003(5) 0.0079(5)
C20 0.0161(6) 0.0153(6) 0.0199(6) 0.0042(5) 0.0036(5) 0.0096(5)
C21 0.0139(6) 0.0109(5) 0.0133(6) 0.0022(4) 0.0036(4) 0.0069(5)
C22 0.0130(5) 0.0113(5) 0.0122(5) 0.0023(4) 0.0038(4) 0.0061(5)
C23 0.0133(6) 0.0139(6) 0.0160(6) -0.0001(5) 0.0036(5) 0.0066(5)
C24 0.0202(6) 0.0160(6) 0.0170(6) 0.0021(5) 0.0034(5) 0.0074(5)
C25 0.0222(7) 0.0142(6) 0.0285(7) 0.0012(5) 0.0042(6) 0.0047(5)
C26 0.0245(7) 0.0185(7) 0.0288(8) -0.0082(6) 0.0052(6) 0.0041(6)
C27 0.0301(8) 0.0279(8) 0.0195(7) -0.0052(6) 0.0087(6) 0.0062(6)
C28 0.0251(7) 0.0205(7) 0.0179(7) 0.0013(5) 0.0094(5) 0.0054(6)

loop_
_atom_type_symbol
_atom_type_description
_atom_type_scat_dispersion_real
_atom_type_scat_dispersion_imag
_atom_type_scat_source
C C 0.0033 0.0016 'International Tables Vol C Tables 4.2.6.8 and 6.1.1.4'
H H 0.0000 0.0000 'International Tables Vol C Tables 4.2.6.8 and 6.1.1.4'
N N 0.0061 0.0033 'International Tables Vol C Tables 4.2.6.8 and 6.1.1.4'
O O 0.0106 0.0060 'International Tables Vol C Tables 4.2.6.8 and 6.1.1.4'
S S 0.1246 0.1234 'International Tables Vol C Tables 4.2.6.8 and 6.1.1.4'

loop_
_geom_angle_atom_site_label_1
_geom_angle_atom_site_label_2
_geom_angle_atom_site_label_3
_geom_angle
C20 S1 C19 87.78(6)
C7 N1 C1 123.68(10)
C7 N1 C10 111.95(10)
C10 N1 C1 124.17(10)
C11 N2 C21 110.45(9)
C19 N2 C11 117.42(10)
C19 N2 C21 111.25(10)
C12 N3 H3 124.3
C12 N3 C13 111.46(10)
C13 N3 H3 124.3
C2 C1 N1 119.14(11)
C6 C1 N1 120.21(11)
C6 C1 C2 120.64(12)
C1 C2 H2 120.3
C3 C2 C1 119.37(12)
C3 C2 H2 120.3
C2 C3 H3A 119.9
C4 C3 C2 120.28(13)
C4 C3 H3A 119.9
C3 C4 H4 120.1
C5 C4 C3 119.85(13)
C5 C4 H4 120.1
C4 C5 H5 119.8
C4 C5 C6 120.47(13)
C6 C5 H5 119.8
C1 C6 C5 119.36(12)
C1 C6 H6 120.3
C5 C6 H6 120.3
O1 C7 N1 124.87(12)
O1 C7 C8 126.60(11)
N1 C7 C8 108.49(10)
C7 C8 H8A 110.6
C7 C8 H8B 110.6
C7 C8 C9 105.91(10)
H8A C8 H8B 108.7
C9 C8 H8A 110.6
C9 C8 H8B 110.6
C8 C9 C11 113.87(10)
C8 C9 C22 113.55(10)
C10 C9 C8 103.83(10)
C10 C9 C11 112.67(10)
C10 C9 C22 113.79(10)
C22 C9 C11 99.57(9)
O3 C10 N1 124.95(11)
O3 C10 C9 126.82(11)
N1 C10 C9 108.23(10)
N2 C11 C9 101.11(9)
N2 C11 C12 108.63(9)
N2 C11 C14 120.05(10)
C12 C11 C9 113.49(10)
C14 C11 C9 113.34(10)
C14 C11 C12 100.67(9)
O2 C12 N3 125.70(11)
O2 C12 C11 125.74(11)
N3 C12 C11 108.53(10)
C14 C13 N3 110.15(11)
C18 C13 N3 126.65(11)
C18 C13 C14 123.20(12)
C13 C14 C11 108.45(10)
C15 C14 C11 132.90(11)
C15 C14 C13 118.57(11)
C14 C15 H15 120.4
C14 C15 C16 119.30(12)
C16 C15 H15 120.4
C15 C16 H16 119.7
C17 C16 C15 120.68(12)
C17 C16 H16 119.7
C16 C17 H17 119.5
C16 C17 C18 121.04(12)
C18 C17 H17 119.5
C13 C18 C17 117.21(12)
C13 C18 H18 121.4
C17 C18 H18 121.4
S1 C19 H19A 110.2
S1 C19 H19B 110.2
N2 C19 S1 107.38(8)
N2 C19 H19A 110.2
N2 C19 H19B 110.2
H19A C19 H19B 108.5
S1 C20 H20A 110.4
S1 C20 H20B 110.4
H20A C20 H20B 108.6
C21 C20 S1 106.49(8)
C21 C20 H20A 110.4
C21 C20 H20B 110.4
N2 C21 C20 109.44(10)
N2 C21 H21 109.2
N2 C21 C22 104.56(9)
C20 C21 H21 109.2
C22 C21 C20 114.93(10)
C22 C21 H21 109.2
C9 C22 H22 107.3
C21 C22 C9 100.85(9)
C21 C22 H22 107.3
C23 C22 C9 116.72(10)
C23 C22 C21 116.79(10)
C23 C22 H22 107.3
C24 C23 C22 123.00(11)
C24 C23 C28 118.27(12)
C28 C23 C22 118.71(11)
C23 C24 H24 119.7
C25 C24 C23 120.51(13)
C25 C24 H24 119.7
C24 C25 H25 119.8
C26 C25 C24 120.47(13)
C26 C25 H25 119.8
C25 C26 H26 120.2
C27 C26 C25 119.56(13)
C27 C26 H26 120.2
C26 C27 H27 120.0
C26 C27 C28 120.01(14)
C28 C27 H27 120.0
C23 C28 H28 119.4
C27 C28 C23 121.17(13)
C27 C28 H28 119.4

loop_
_geom_bond_atom_site_label_1
_geom_bond_atom_site_label_2
_geom_bond_distance
S1 C19 1.8350(14)
S1 C20 1.8094(13)
O1 C7 1.2067(16)
O2 C12 1.2271(16)
O3 C10 1.2031(15)
N1 C1 1.4350(16)
N1 C7 1.4031(16)
N1 C10 1.4060(16)
N2 C11 1.4695(15)
N2 C19 1.4507(16)
N2 C21 1.4865(15)
N3 H3 0.8800
N3 C12 1.3486(17)
N3 C13 1.4099(16)
C1 C2 1.3926(18)
C1 C6 1.3881(18)
C2 H2 0.9500
C2 C3 1.3901(19)
C3 H3A 0.9500
C3 C4 1.388(2)
C4 H4 0.9500
C4 C5 1.387(2)
C5 H5 0.9500
C5 C6 1.3892(19)
C6 H6 0.9500
C7 C8 1.5019(17)
C8 H8A 0.9900
C8 H8B 0.9900
C8 C9 1.5345(16)
C9 C10 1.5256(16)
C9 C11 1.5799(17)
C9 C22 1.5515(16)
C11 C12 1.5644(16)
C11 C14 1.5318(17)
C13 C14 1.3920(17)
C13 C18 1.3821(18)
C14 C15 1.3885(17)
C15 H15 0.9500
C15 C16 1.3931(18)
C16 H16 0.9500
C16 C17 1.3867(19)
C17 H17 0.9500
C17 C18 1.3886(19)
C18 H18 0.9500
C19 H19A 0.9900
C19 H19B 0.9900
C20 H20A 0.9900
C20 H20B 0.9900
C20 C21 1.5366(17)
C21 H21 1.0000
C21 C22 1.5312(17)
C22 H22 1.0000
C22 C23 1.5159(17)
C23 C24 1.3960(18)
C23 C28 1.3963(18)
C24 H24 0.9500
C24 C25 1.3956(19)
C25 H25 0.9500
C25 C26 1.387(2)
C26 H26 0.9500
C26 C27 1.386(2)
C27 H27 0.9500
C27 C28 1.392(2)
C28 H28 0.9500

loop_
_geom_hbond_atom_site_label_D
_geom_hbond_atom_site_label_H
_geom_hbond_atom_site_label_A
_geom_hbond_distance_DH
_geom_hbond_distance_HA
_geom_hbond_distance_DA
_geom_hbond_angle_DHA
_geom_hbond_site_symmetry_A
N3 H3 O2 0.88 2.05 2.8673(14) 154.6 2_766

loop_
_geom_torsion_atom_site_label_1
_geom_torsion_atom_site_label_2
_geom_torsion_atom_site_label_3
_geom_torsion_atom_site_label_4
_geom_torsion
S1 C20 C21 N2 25.49(12)
S1 C20 C21 C22 -91.77(11)
O1 C7 C8 C9 176.26(12)
N1 C1 C2 C3 178.47(12)
N1 C1 C6 C5 -179.93(12)
N1 C7 C8 C9 -5.90(13)
N2 C11 C12 O2 42.85(16)
N2 C11 C12 N3 -135.43(11)
N2 C11 C14 C13 126.32(11)
N2 C11 C14 C15 -57.16(19)
N2 C21 C22 C9 33.21(11)
N2 C21 C22 C23 160.78(10)
N3 C13 C14 C11 -4.03(14)
N3 C13 C14 C15 178.87(11)
N3 C13 C18 C17 -178.33(12)
C1 N1 C7 O1 0.57(19)
C1 N1 C7 C8 -177.32(11)
C1 N1 C10 O3 5.3(2)
C1 N1 C10 C9 -175.30(10)
C1 C2 C3 C4 1.4(2)
C2 C1 C6 C5 -0.8(2)
C2 C3 C4 C5 -0.8(2)
C3 C4 C5 C6 -0.7(2)
C4 C5 C6 C1 1.5(2)
C6 C1 C2 C3 -0.6(2)
C7 N1 C1 C2 -41.47(17)
C7 N1 C1 C6 137.63(13)
C7 N1 C10 O3 -169.65(12)
C7 N1 C10 C9 9.79(13)
C7 C8 C9 C10 11.06(12)
C7 C8 C9 C11 -111.83(11)
C7 C8 C9 C22 135.14(10)
C8 C9 C10 O3 166.68(13)
C8 C9 C10 N1 -12.74(12)
C8 C9 C11 N2 -78.05(11)
C8 C9 C11 C12 38.08(14)
C8 C9 C11 C14 152.13(10)
C8 C9 C22 C21 74.71(12)
C8 C9 C22 C23 -52.90(14)
C9 C11 C12 O2 -68.75(16)
C9 C11 C12 N3 112.96(11)
C9 C11 C14 C13 -114.20(11)
C9 C11 C14 C15 62.32(18)
C9 C22 C23 C24 93.90(14)
C9 C22 C23 C28 -87.94(14)
C10 N1 C1 C2 144.20(12)
C10 N1 C1 C6 -36.70(18)
C10 N1 C7 O1 175.52(12)
C10 N1 C7 C8 -2.38(14)
C10 C9 C11 N2 164.05(9)
C10 C9 C11 C12 -79.82(12)
C10 C9 C11 C14 34.22(14)
C10 C9 C22 C21 -166.80(10)
C10 C9 C22 C23 65.59(14)
C11 N2 C19 S1 98.81(10)
C11 N2 C21 C20 -129.34(10)
C11 N2 C21 C22 -5.73(12)
C11 C9 C10 O3 -69.65(16)
C11 C9 C10 N1 110.93(11)
C11 C9 C22 C21 -46.70(10)
C11 C9 C22 C23 -174.31(10)
C11 C14 C15 C16 -176.46(13)
C12 N3 C13 C14 -1.84(15)
C12 N3 C13 C18 177.64(13)
C12 C11 C14 C13 7.33(12)
C12 C11 C14 C15 -176.15(13)
C13 N3 C12 O2 -171.52(12)
C13 N3 C12 C11 6.77(14)
C13 C14 C15 C16 -0.22(19)
C14 C11 C12 O2 169.81(12)
C14 C11 C12 N3 -8.47(12)
C14 C13 C18 C17 1.1(2)
C14 C15 C16 C17 0.6(2)
C15 C16 C17 C18 -0.1(2)
C16 C17 C18 C13 -0.7(2)
C18 C13 C14 C11 176.47(12)
C18 C13 C14 C15 -0.63(19)
C19 S1 C20 C21 -35.77(9)
C19 N2 C11 C9 -152.64(10)
C19 N2 C11 C12 87.70(12)
C19 N2 C11 C14 -27.19(15)
C19 N2 C21 C20 2.91(13)
C19 N2 C21 C22 126.51(11)
C20 S1 C19 N2 38.36(9)
C20 C21 C22 C9 153.20(10)
C20 C21 C22 C23 -79.23(13)
C21 N2 C11 C9 -23.66(11)
C21 N2 C11 C12 -143.31(10)
C21 N2 C11 C14 101.80(12)
C21 N2 C19 S1 -29.79(12)
C21 C22 C23 C24 -25.46(17)
C21 C22 C23 C28 152.70(12)
C22 C9 C10 O3 42.76(17)
C22 C9 C10 N1 -136.67(10)
C22 C9 C11 N2 43.13(10)
C22 C9 C11 C12 159.26(9)
C22 C9 C11 C14 -86.69(11)
C22 C23 C24 C25 177.47(12)
C22 C23 C28 C27 -178.49(13)
C23 C24 C25 C26 0.9(2)
C24 C23 C28 C27 -0.2(2)
C24 C25 C26 C27 -0.1(2)
C25 C26 C27 C28 -0.8(2)
C26 C27 C28 C23 1.0(2)
C28 C23 C24 C25 -0.7(2)
